data_7052456
loop_
_publ_author_name
'Pascu, Sofia I.'
'Jarrosson, Thibaut'
'Naumann, Christoph'
'Otto, Sijbren'
'Kaiser, Guido'
'Sanders, Jeremy K. M.'

_publ_section_title
;
 Cation-reinforced donor-acceptor pseudorotaxanes
;
_journal_issue 1
_journal_name_full 'New Journal of Chemistry'
_journal_page_first 80
_journal_paper_doi 10.1039/b415418e
_journal_volume 29
_journal_year 2005
_chemical_compound_source
;
?
;
_chemical_formula_moiety
;
C64 H24 B2 F48, (C36 H44 O10), (C22 H28 N2 O4), 2Na
;
_chemical_formula_sum 'C122 H96 B2 F48 N2 Na2 O14'
_chemical_formula_weight 2793.36
_chemical_name_systematic
;
?
;
_space_group_IT_number 15
_symmetry_cell_setting monoclinic
_symmetry_space_group_name_Hall '-C 2yc'
_symmetry_space_group_name_H-M 'C 1 2/c 1'
_atom_sites_solution_hydrogens geom
_atom_sites_solution_primary direct
_cell_angle_alpha 90
_cell_angle_beta 93.6400(5)
_cell_angle_gamma 90
_cell_formula_units_Z 4
_cell_length_a 38.5110(1)
_cell_length_b 15.7246(2)
_cell_length_c 22.8791(3)
_cell_measurement_reflns_used 87214
_cell_measurement_temperature 180
_cell_measurement_theta_max 27
_cell_measurement_theta_min 5
_cell_volume 13826.9(3)
_computing_cell_refinement
;
Denzo/Scalepack (Otwinowski & Minor, 1996)
;
_computing_data_collection
;
COLLECT (Nonius BV, 1997)
;
_computing_data_reduction
;
Denzo/Scalepack (Otwinowski & Minor, 1996)
;
_computing_molecular_graphics
;
CAMERON (Watkin et al 1996)
;
_computing_publication_material
;
CRYSTALS (Watkin et al 2001)
;
_computing_structure_refinement
;
CRYSTALS (Watkin et al 2001)
;
_computing_structure_solution
;
SIR92 (Altomare et al, 1994)
;
_diffrn_ambient_temperature 180
_diffrn_measured_fraction_theta_full 0.991
_diffrn_measured_fraction_theta_max 0.982
_diffrn_measurement_device_type
;
Nonius Kappa CCD
;
_diffrn_measurement_method \w
_diffrn_radiation_monochromator graphite
_diffrn_radiation_type 'Mo K\a'
_diffrn_radiation_wavelength 0.71073
_diffrn_reflns_av_R_equivalents 0.00
_diffrn_reflns_limit_h_max 49
_diffrn_reflns_limit_h_min -49
_diffrn_reflns_limit_k_max 20
_diffrn_reflns_limit_k_min 0
_diffrn_reflns_limit_l_max 29
_diffrn_reflns_limit_l_min 0
_diffrn_reflns_number 15601
_diffrn_reflns_theta_full 26.405
_diffrn_reflns_theta_max 27.505
_diffrn_reflns_theta_min 5.152
_diffrn_standards_decay_% 0.00
_diffrn_standards_interval_count 0
_diffrn_standards_interval_time 0
_diffrn_standards_number 0
_exptl_absorpt_coefficient_mu 0.135
_exptl_absorpt_correction_T_max 0.980
_exptl_absorpt_correction_T_min 0.803
_exptl_absorpt_correction_type multi-scan
_exptl_absorpt_process_details
;
multi-scan from symmetry-related measurements
Sortav (Blessing 1995)
;
_exptl_crystal_colour ' red '
_exptl_crystal_density_diffrn 1.342
_exptl_crystal_description ' block '
_exptl_crystal_F_000 5672.001
_exptl_crystal_size_max 0.30
_exptl_crystal_size_mid 0.23
_exptl_crystal_size_min 0.18
_refine_diff_density_max 2.01
_refine_diff_density_min -0.78
_refine_ls_extinction_method None
_refine_ls_goodness_of_fit_ref 1.1708
_refine_ls_hydrogen_treatment mixed
_refine_ls_matrix_type full
_refine_ls_number_parameters 690
_refine_ls_number_reflns 6111
_refine_ls_number_restraints 292
_refine_ls_R_factor_all 0.2420
_refine_ls_R_factor_gt 0.1580
_refine_ls_shift/su_max 0.027353
_refine_ls_structure_factor_coef F
_refine_ls_weighting_details
;
Method, part 1, Chebychev polynomial, (Watkin, 1994, Prince, 1982)
[weight] = 1.0/[A~0~*T~0~(x)+A~1~*T~1~(x) ... +A~n-1~]*T~n-1~(x)]
where A~i~ are the Chebychev coefficients listed below and x= Fcalc/Fmax
Method = Robust Weighting (Prince, 1982)
W = [weight] * [1-(deltaF/6*sigmaF)^2]^2
A~i~ are:
3.82 2.87 2.53
;
_refine_ls_weighting_scheme calc
_refine_ls_wR_factor_all 0.2243
_refine_ls_wR_factor_gt 0.1728
_refine_ls_wR_factor_ref 0.1728
_reflns_limit_h_max 49
_reflns_limit_h_min -49
_reflns_limit_k_max 20
_reflns_limit_k_min 0
_reflns_limit_l_max 29
_reflns_limit_l_min 0
_reflns_number_gt 6111
_reflns_number_total 15601
_reflns_threshold_expression I>3.00u(I)
_cod_data_source_file b415418e.txt
_cod_data_source_block 5
_cod_depositor_comments
;
The following automatic conversions were performed:
'_symmetry_cell_setting' value 'Monoclinic' changed to 'monoclinic'
according to '/home/saulius/struct/CIF-dictionaries/cif_core.dic'
dictionary named 'cif_core.dic' version 2.4.1 from 2010-06-29.

Automatic conversion script
Id: cif_fix_enum 1527 2010-12-29 10:47:43Z saulius 
;
_cod_original_sg_symbol_H-M 'C 1 2/c 1 '
_cod_original_formula_sum ' C122 H96 B2 F48 N2 Na2 O14 '
_cod_database_code 7052456

loop_
_symmetry_equiv_pos_as_xyz
x,y,z
-x,-y,-z
x+1/2,y+1/2,z
-x+1/2,-y+1/2,-z
-x,y,-z+1/2
x,-y,z+1/2
-x+1/2,y+1/2,-z+1/2
x+1/2,-y+1/2,z+1/2

loop_
_atom_site_label
_atom_site_type_symbol
_atom_site_fract_x
_atom_site_fract_y
_atom_site_fract_z
_atom_site_U_iso_or_equiv
_atom_site_occupancy
_atom_site_adp_type
_atom_site_refinement_flags
_atom_site_attached_hydrogens
Na1 Na 0.38217(9) 0.5976(2) 0.38601(16) 0.0484 1.0000 Uani . .
N1 N 0.47521(18) 0.7038(4) 0.5017(3) 0.0384 1.0000 Uani D .
C1 C 0.4569(2) 0.6422(6) 0.4715(4) 0.0402 1.0000 Uani . .
O1 O 0.42964(16) 0.6520(4) 0.4425(3) 0.0466 1.0000 Uani . .
C2 C 0.4764(2) 0.5607(5) 0.4824(3) 0.0302 1.0000 Uani . .
C3 C 0.5063(2) 0.5801(5) 0.5195(3) 0.0311 1.0000 Uani . .
C4 C 0.5049(2) 0.6738(5) 0.5334(4) 0.0376 1.0000 Uani . .
O2 O 0.52518(17) 0.7148(4) 0.5633(3) 0.0529 1.0000 Uani . .
C5 C 0.5300(2) 0.5197(5) 0.5379(3) 0.0327 1.0000 Uani . .
C6 C 0.4658(3) 0.7946(5) 0.5031(3) 0.0603 1.0000 Uani DU .
C7 C 0.4496(3) 0.8242(5) 0.5566(4) 0.0701 1.0000 Uani DU .
C8 C 0.4439(3) 0.9178(6) 0.5614(4) 0.0803 1.0000 Uani DU .
C9 C 0.4462(7) 0.9537(8) 0.6222(6) 0.081(5) 0.48(2) Uiso DUP .
C10 C 0.4452(7) 1.049(1) 0.6268(7) 0.082(6) 0.48(2) Uiso DUP .
C11 C 0.4407(8) 1.0850(13) 0.687(1) 0.084(6) 0.48(2) Uiso DUP .
C109 C 0.4750(5) 0.971(1) 0.5635(7) 0.111(6) 0.52(2) Uiso DUP .
C110 C 0.5005(6) 0.9548(18) 0.6120(12) 0.114(7) 0.52(2) Uiso DUP .
C111 C 0.5304(7) 1.017(2) 0.6187(14) 0.119(7) 0.52(2) Uiso DUP .
C12 C 0.4248(2) 0.5214(7) 0.5993(4) 0.0461 1.0000 Uani . .
C13 C 0.4346(3) 0.5992(6) 0.6221(4) 0.0499 1.0000 Uani . .
C14 C 0.4662(3) 0.6052(6) 0.6568(4) 0.0488 1.0000 Uani . .
C15 C 0.4869(3) 0.5357(7) 0.6695(4) 0.0494 1.0000 Uani . .
C16 C 0.4762(2) 0.4547(7) 0.6466(4) 0.0473 1.0000 Uani . .
C17 C 0.4966(2) 0.3793(6) 0.6562(4) 0.0438 1.0000 Uani . .
C18 C 0.4861(2) 0.3042(6) 0.6339(4) 0.0468 1.0000 Uani . .
C19 C 0.4552(3) 0.2980(6) 0.5999(5) 0.0488 1.0000 Uani . .
C20 C 0.4346(2) 0.3669(6) 0.5872(4) 0.0450 1.0000 Uani . .
C21 C 0.4447(2) 0.4474(6) 0.6103(4) 0.0367 1.0000 Uani . .
O3 O 0.39465(17) 0.5090(4) 0.5661(3) 0.0558 1.0000 Uani . .
C22 C 0.3727(3) 0.5800(7) 0.5509(4) 0.0528 1.0000 Uani . .
C23 C 0.3425(3) 0.5492(8) 0.5123(6) 0.0685 1.0000 Uani . .
O4 O 0.35379(19) 0.5203(5) 0.4573(4) 0.0653 1.0000 Uani . .
C24 C 0.3612(4) 0.4307(8) 0.4537(7) 0.0910 1.0000 Uani . .
C25 C 0.3608(4) 0.4062(9) 0.3916(8) 0.0954 1.0000 Uani . .
O5 O 0.3862(2) 0.4522(5) 0.3646(4) 0.0796 1.0000 Uani . .
C26 C 0.3846(3) 0.437(1) 0.3034(7) 0.0860 1.0000 Uani . .
C27 C 0.4092(4) 0.4935(11) 0.2772(7) 0.0971 1.0000 Uani . .
O6 O 0.40147(17) 0.5826(5) 0.2911(3) 0.0610 1.0000 Uani . .
C28 C 0.4204(3) 0.6449(9) 0.2599(5) 0.0693 1.0000 Uani . .
C29 C 0.4512(3) 0.6761(7) 0.2969(4) 0.0574 1.0000 Uani . .
O7 O 0.47382(17) 0.6057(5) 0.3067(3) 0.0598 1.0000 Uani . .
B1 B 0.1788(2) 0.5477(6) 0.2209(4) 0.0349 1.0000 Uani . .
C30 C 0.18833(14) 0.4672(4) 0.1785(2) 0.0336 1.0000 Uani . .
C31 C 0.16175(16) 0.4161(4) 0.1537(3) 0.0361 1.0000 Uani . .
C32 C 0.16856(16) 0.3455(4) 0.1179(3) 0.0386 1.0000 Uani DU .
C33 C 0.20162(18) 0.3245(4) 0.1061(3) 0.0490 1.0000 Uani . .
C34 C 0.2289(2) 0.3753(4) 0.1301(3) 0.0557 1.0000 Uani DU .
C35 C 0.22201(16) 0.4437(4) 0.1654(3) 0.0420 1.0000 Uani . .
C36 C 0.14388(14) 0.5965(4) 0.1923(2) 0.0340 1.0000 Uani . .
C37 C 0.11823(16) 0.6307(4) 0.2273(3) 0.0382 1.0000 Uani . .
C38 C 0.08996(16) 0.6742(4) 0.2022(3) 0.0493 1.0000 Uani DU .
C39 C 0.08444(18) 0.6834(4) 0.1423(3) 0.0574 1.0000 Uani . .
C40 C 0.1083(2) 0.6482(4) 0.1080(3) 0.0647 1.0000 Uani DU .
C41 C 0.13805(16) 0.6060(4) 0.1328(3) 0.0484 1.0000 Uani . .
C42 C 0.21113(15) 0.6162(4) 0.2272(3) 0.0404 1.0000 Uani . .
C43 C 0.24301(18) 0.5948(4) 0.2579(3) 0.0590 1.0000 Uani . .
C44 C 0.2710(2) 0.6496(5) 0.2590(4) 0.0856 1.0000 Uani DU .
C45 C 0.2694(2) 0.7284(6) 0.2346(4) 0.0828 1.0000 Uani . .
C46 C 0.23853(19) 0.7522(5) 0.2033(4) 0.0627 1.0000 Uani DU .
C47 C 0.21073(18) 0.6941(5) 0.2004(3) 0.0454 1.0000 Uani . .
C48 C 0.17196(15) 0.5119(4) 0.2863(3) 0.0407 1.0000 Uani . .
C49 C 0.16049(18) 0.4291(4) 0.2965(3) 0.0491 1.0000 Uani . .
C50 C 0.1542(2) 0.4002(5) 0.3541(4) 0.0710 1.0000 Uani DU .
C51 C 0.1572(2) 0.4550(6) 0.4008(4) 0.0723 1.0000 Uani . .
C52 C 0.16810(19) 0.5372(5) 0.3909(4) 0.0855 1.0000 Uani DU .
C53 C 0.17459(18) 0.5655(5) 0.3364(3) 0.0570 1.0000 Uani . .
C54 C 0.13759(18) 0.2947(5) 0.0948(3) 0.0461(16) 1.0000 Uiso DU .
C55 C 0.2652(2) 0.3523(6) 0.1173(4) 0.085(2) 1.0000 Uiso DU .
C56 C 0.0638(2) 0.7114(5) 0.2404(4) 0.073(2) 1.0000 Uiso DU .
C57 C 0.1031(3) 0.6566(6) 0.0432(4) 0.089(2) 1.0000 Uiso DU .
C58 C 0.3053(2) 0.6184(6) 0.2842(4) 0.087(2) 1.0000 Uiso DU .
C59 C 0.2346(2) 0.8357(6) 0.1749(4) 0.086(2) 1.0000 Uiso DU .
C60 C 0.1453(3) 0.3093(6) 0.3641(5) 0.115(3) 1.0000 Uiso DU .
C61 C 0.1721(3) 0.5983(7) 0.4411(4) 0.111(3) 1.0000 Uiso DU .
F1 F 0.1484(3) 0.219(1) 0.0684(7) 0.046(3) 0.52(3) Uiso DUP .
F2 F 0.1196(4) 0.3325(8) 0.0549(7) 0.049(3) 0.52(3) Uiso DUP .
F3 F 0.1171(4) 0.269(1) 0.1382(5) 0.043(3) 0.52(3) Uiso DUP .
F4 F 0.1106(4) 0.3471(8) 0.0705(7) 0.045(3) 0.48(3) Uiso DUP .
F5 F 0.1436(3) 0.2415(11) 0.0529(8) 0.052(3) 0.48(3) Uiso DUP .
F6 F 0.1229(4) 0.2503(11) 0.1359(6) 0.044(3) 0.48(3) Uiso DUP .
F7 F 0.2898(4) 0.3941(11) 0.1487(8) 0.082(4) 0.456(15) Uiso DUP .
F8 F 0.2708(4) 0.3640(15) 0.0613(9) 0.099(4) 0.456(15) Uiso DUP .
F9 F 0.2726(4) 0.2676(12) 0.1305(9) 0.088(4) 0.456(15) Uiso DUP .
F10 F 0.2676(3) 0.3174(12) 0.0651(7) 0.086(4) 0.544(15) Uiso DUP .
F11 F 0.2866(3) 0.4219(9) 0.1177(7) 0.081(4) 0.544(15) Uiso DUP .
F12 F 0.2800(4) 0.2976(11) 0.1555(8) 0.096(4) 0.544(15) Uiso DUP .
F13 F 0.0399(5) 0.7590(12) 0.2128(6) 0.069(4) 0.420(14) Uiso DUP .
F14 F 0.0822(4) 0.7624(13) 0.2877(7) 0.075(4) 0.420(14) Uiso DUP .
F15 F 0.0484(5) 0.6574(11) 0.2713(9) 0.084(4) 0.420(14) Uiso DUP .
F16 F 0.0725(3) 0.7180(9) 0.2937(5) 0.076(3) 0.580(14) Uiso DUP .
F17 F 0.0519(3) 0.7902(8) 0.2197(5) 0.065(3) 0.580(14) Uiso DUP .
F18 F 0.0345(4) 0.6567(8) 0.2413(7) 0.085(3) 0.580(14) Uiso DUP .
F19 F 0.1169(3) 0.5913(7) 0.0136(5) 0.087(3) 0.678(11) Uiso DUP .
F20 F 0.1037(4) 0.7351(8) 0.0240(5) 0.088(3) 0.678(11) Uiso DUP .
F21 F 0.0664(3) 0.6334(8) 0.0253(5) 0.095(3) 0.678(11) Uiso DUP .
F22 F 0.0850(7) 0.7195(16) 0.0252(8) 0.095(5) 0.322(11) Uiso DUP .
F23 F 0.1396(6) 0.6771(14) 0.0171(8) 0.089(5) 0.322(11) Uiso DUP .
F24 F 0.0941(7) 0.5974(16) 0.0187(8) 0.095(5) 0.322(11) Uiso DUP .
F25 F 0.3323(3) 0.6795(8) 0.2793(7) 0.076(3) 0.570(13) Uiso DUP .
F26 F 0.3035(3) 0.6067(11) 0.3393(7) 0.097(4) 0.570(13) Uiso DUP .
F27 F 0.3154(3) 0.547(1) 0.2638(7) 0.091(4) 0.570(13) Uiso DUP .
F28 F 0.3040(4) 0.5554(14) 0.3204(9) 0.093(4) 0.430(13) Uiso DUP .
F29 F 0.3255(4) 0.674(1) 0.3115(9) 0.074(4) 0.430(13) Uiso DUP .
F30 F 0.3244(5) 0.5750(12) 0.2384(9) 0.090(4) 0.430(13) Uiso DUP .
F31 F 0.2133(6) 0.835(1) 0.127(1) 0.086(4) 0.43(2) Uiso DUP .
F32 F 0.2240(7) 0.8904(12) 0.2047(9) 0.096(4) 0.43(2) Uiso DUP .
F33 F 0.2675(5) 0.8657(11) 0.149(1) 0.085(4) 0.43(2) Uiso DUP .
F34 F 0.2632(4) 0.8849(9) 0.1836(8) 0.088(4) 0.57(2) Uiso DUP .
F35 F 0.2095(5) 0.8863(9) 0.2044(6) 0.093(4) 0.57(2) Uiso DUP .
F36 F 0.2234(5) 0.8326(8) 0.1190(8) 0.087(4) 0.57(2) Uiso DUP .
F37 F 0.1334(7) 0.2941(11) 0.4115(11) 0.111(5) 0.417(12) Uiso DUP .
F38 F 0.1739(7) 0.2555(14) 0.3627(12) 0.129(5) 0.417(12) Uiso DUP .
F39 F 0.1214(7) 0.2815(12) 0.321(1) 0.115(5) 0.417(12) Uiso DUP .
F40 F 0.1474(4) 0.2594(9) 0.3184(7) 0.104(4) 0.583(12) Uiso DUP .
F41 F 0.1671(5) 0.272(1) 0.4046(9) 0.127(4) 0.583(12) Uiso DUP .
F42 F 0.1152(5) 0.3022(9) 0.3890(8) 0.122(4) 0.583(12) Uiso DUP .
F43 F 0.1957(6) 0.6429(13) 0.4422(7) 0.108(4) 0.492(16) Uiso DUP .
F44 F 0.1743(6) 0.5561(11) 0.4961(8) 0.104(4) 0.492(16) Uiso DUP .
F45 F 0.1430(7) 0.6548(13) 0.4403(8) 0.123(5) 0.492(16) Uiso DUP .
F46 F 0.1560(6) 0.5755(11) 0.4887(8) 0.108(4) 0.508(16) Uiso DUP .
F47 F 0.2104(6) 0.6102(13) 0.4570(8) 0.114(4) 0.508(16) Uiso DUP .
F48 F 0.1632(6) 0.6730(13) 0.4298(7) 0.118(4) 0.508(16) Uiso DUP .
H51 H 0.5508 0.5335 0.5646 0.0391 1.0000 Uiso . .
H61 H 0.4876 0.8284 0.4992 0.0720 1.0000 Uiso . .
H62 H 0.4491 0.8062 0.4688 0.0720 1.0000 Uiso . .
H71 H 0.4649 0.8061 0.5913 0.0840 1.0000 Uiso . .
H72 H 0.4264 0.7957 0.5579 0.0840 1.0000 Uiso . .
H81 H 0.4618 0.9470 0.5388 0.0963 1.0000 Uiso . .
H82 H 0.4202 0.9308 0.5433 0.0963 1.0000 Uiso . .
H91 H 0.4685 0.9337 0.6423 0.0971 0.4825 Uiso . .
H92 H 0.4261 0.9307 0.6430 0.0971 0.4825 Uiso . .
H101 H 0.4676 1.0717 0.6131 0.0980 0.4825 Uiso . .
H102 H 0.4254 1.0701 0.6002 0.0980 0.4825 Uiso . .
H111 H 0.4405 1.1485 0.6851 0.1013 0.4825 Uiso . .
H112 H 0.4605 1.0659 0.7144 0.1013 0.4825 Uiso . .
H113 H 0.4183 1.0643 0.7015 0.1013 0.4825 Uiso . .
H1091 H 0.4675 1.0313 0.5659 0.1331 0.5175 Uiso . .
H1092 H 0.4867 0.9614 0.5262 0.1331 0.5175 Uiso . .
H1101 H 0.4881 0.9560 0.6490 0.1373 0.5175 Uiso . .
H1102 H 0.5106 0.8970 0.6065 0.1373 0.5175 Uiso . .
H1111 H 0.5462 1.0004 0.6531 0.1425 0.5175 Uiso . .
H1112 H 0.5211 1.0755 0.6251 0.1425 0.5175 Uiso . .
H1113 H 0.5436 1.0165 0.5825 0.1425 0.5175 Uiso . .
H131 H 0.4197 0.6506 0.6143 0.0603 1.0000 Uiso . .
H141 H 0.4737 0.6620 0.6726 0.0591 1.0000 Uiso . .
H151 H 0.5091 0.5416 0.6944 0.0598 1.0000 Uiso . .
H181 H 0.5006 0.2523 0.6420 0.0566 1.0000 Uiso . .
H191 H 0.4477 0.2412 0.5840 0.0591 1.0000 Uiso . .
H201 H 0.4126 0.3607 0.5618 0.0541 1.0000 Uiso . .
H221 H 0.3641 0.6059 0.5872 0.0637 1.0000 Uiso . .
H222 H 0.3860 0.6234 0.5295 0.0637 1.0000 Uiso . .
H231 H 0.3255 0.5968 0.5053 0.0822 1.0000 Uiso . .
H232 H 0.3309 0.5011 0.5322 0.0822 1.0000 Uiso . .
H241 H 0.3846 0.4186 0.4733 0.1072 1.0000 Uiso . .
H242 H 0.3431 0.3976 0.4735 0.1072 1.0000 Uiso . .
H251 H 0.3658 0.3440 0.3885 0.1124 1.0000 Uiso . .
H252 H 0.3374 0.4189 0.3720 0.1124 1.0000 Uiso . .
H261 H 0.3909 0.3766 0.2958 0.1020 1.0000 Uiso . .
H262 H 0.3606 0.4487 0.2863 0.1020 1.0000 Uiso . .
H271 H 0.4333 0.4794 0.2930 0.1165 1.0000 Uiso . .
H272 H 0.4074 0.4856 0.2338 0.1165 1.0000 Uiso . .
H281 H 0.4047 0.6940 0.2492 0.0833 1.0000 Uiso . .
H282 H 0.4285 0.6186 0.2234 0.0833 1.0000 Uiso . .
H291 H 0.4632 0.7225 0.2762 0.0693 1.0000 Uiso . .
H292 H 0.4436 0.6981 0.3351 0.0693 1.0000 Uiso . .
H311 H 0.1371 0.4297 0.1616 0.0432 1.0000 Uiso . .
H331 H 0.2064 0.2744 0.0809 0.0594 1.0000 Uiso . .
H351 H 0.2420 0.4782 0.1823 0.0508 1.0000 Uiso . .
H371 H 0.1206 0.6232 0.2708 0.0460 1.0000 Uiso . .
H391 H 0.0637 0.7147 0.1247 0.0679 1.0000 Uiso . .
H411 H 0.1553 0.5824 0.1064 0.0575 1.0000 Uiso . .
H431 H 0.2453 0.5392 0.2791 0.0690 1.0000 Uiso . .
H451 H 0.2896 0.7682 0.2389 0.0984 1.0000 Uiso . .
H471 H 0.1890 0.7110 0.1771 0.0540 1.0000 Uiso . .
H491 H 0.1566 0.3892 0.2627 0.0589 1.0000 Uiso . .
H511 H 0.1517 0.4360 0.4409 0.0874 1.0000 Uiso . .
H531 H 0.1815 0.6263 0.3314 0.0684 1.0000 Uiso . .

loop_
_atom_site_aniso_label
_atom_site_aniso_U_11
_atom_site_aniso_U_22
_atom_site_aniso_U_33
_atom_site_aniso_U_23
_atom_site_aniso_U_13
_atom_site_aniso_U_12
Na1 0.051(2) 0.046(2) 0.047(2) -0.0101(17) -0.0059(16) 0.0111(17)
N1 0.043(4) 0.031(4) 0.041(4) -0.001(3) 0.002(3) 0.004(3)
C1 0.041(5) 0.045(5) 0.034(5) 0.004(4) -0.001(4) 0.004(4)
O1 0.038(3) 0.053(4) 0.048(4) 0.001(3) -0.008(3) 0.010(3)
C2 0.024(4) 0.040(5) 0.027(4) -0.003(4) 0.001(3) 0.002(4)
C3 0.029(4) 0.035(5) 0.029(4) -0.001(3) -0.001(3) -0.009(4)
C4 0.041(5) 0.031(5) 0.040(5) -0.005(4) 0.006(4) -0.001(4)
O2 0.046(4) 0.040(4) 0.071(5) -0.013(3) -0.013(3) -0.014(3)
C5 0.025(4) 0.040(5) 0.033(4) -0.007(4) -0.001(3) -0.003(4)
C6 0.078(6) 0.036(4) 0.065(5) 0.005(4) -0.003(4) 0.011(4)
C7 0.089(5) 0.046(4) 0.075(5) 0.001(4) 0.004(4) 0.016(4)
C8 0.102(6) 0.053(4) 0.085(5) -0.002(4) 0.005(5) 0.022(4)
C12 0.042(5) 0.066(7) 0.032(5) 0.015(5) 0.013(4) 0.012(5)
C13 0.064(7) 0.050(6) 0.036(5) -0.009(4) 0.010(5) 0.008(5)
C14 0.051(6) 0.044(6) 0.053(6) -0.013(5) 0.013(5) 0.004(5)
C15 0.046(5) 0.072(7) 0.031(5) -0.006(5) 0.014(4) 0.006(5)
C16 0.043(5) 0.057(6) 0.043(5) -0.005(5) 0.009(4) 0.008(5)
C17 0.037(5) 0.055(6) 0.040(5) 0.002(4) 0.009(4) 0.008(4)
C18 0.041(5) 0.050(6) 0.051(6) 0.008(5) 0.011(4) 0.000(5)
C19 0.050(6) 0.036(5) 0.062(6) 0.006(5) 0.014(5) 0.001(4)
C20 0.041(5) 0.050(6) 0.043(5) 0.018(4) 0.005(4) -0.011(4)
C21 0.036(5) 0.043(5) 0.031(4) -0.002(4) 0.003(4) -0.003(4)
O3 0.049(4) 0.050(4) 0.068(5) 0.010(3) -0.006(3) 0.002(3)
C22 0.055(6) 0.056(6) 0.049(6) 0.011(5) 0.011(5) 0.012(5)
C23 0.038(6) 0.085(8) 0.082(9) 0.022(7) 0.004(6) 0.008(6)
O4 0.059(4) 0.054(5) 0.080(5) 0.004(4) -0.016(4) 0.007(4)
C24 0.102(11) 0.056(8) 0.110(12) 0.011(8) -0.032(9) -0.011(7)
C25 0.094(11) 0.055(8) 0.132(14) -0.003(8) -0.03(1) -0.024(8)
O5 0.061(5) 0.050(5) 0.123(8) -0.027(5) -0.034(5) 0.013(4)
C26 0.058(8) 0.09(1) 0.107(11) -0.062(9) -0.019(7) 0.015(7)
C27 0.072(9) 0.112(12) 0.107(11) -0.06(1) 0.005(8) 0.013(9)
O6 0.040(4) 0.080(5) 0.063(5) -0.029(4) -0.002(3) 0.013(4)
C28 0.052(6) 0.11(1) 0.045(6) -0.001(6) 0.005(5) 0.022(7)
C29 0.058(6) 0.077(8) 0.038(5) 0.014(5) 0.011(5) 0.020(6)
O7 0.043(4) 0.078(5) 0.057(4) -0.013(4) -0.007(3) 0.017(4)
B1 0.030(5) 0.034(5) 0.040(5) 0.003(4) -0.004(4) 0.003(4)
C30 0.035(3) 0.035(3) 0.030(3) -0.006(3) 0.002(2) -0.008(3)
C31 0.039(3) 0.028(3) 0.041(3) 0.003(3) -0.001(3) -0.003(3)
C32 0.044(3) 0.040(4) 0.032(4) 0.004(3) 0.005(3) -0.011(3)
C33 0.054(4) 0.031(4) 0.064(5) -0.007(3) 0.017(3) -0.007(3)
C34 0.072(4) 0.045(4) 0.051(4) -0.012(4) 0.010(4) -0.016(4)
C35 0.035(3) 0.048(4) 0.044(4) 0.002(3) 0.011(3) -0.004(3)
C36 0.027(3) 0.043(3) 0.032(3) -0.008(3) -0.002(2) 0.012(3)
C37 0.048(3) 0.033(3) 0.035(3) -0.003(3) 0.007(3) 0.001(3)
C38 0.042(3) 0.046(4) 0.058(4) 0.003(3) -0.010(3) 0.001(3)
C39 0.051(4) 0.053(4) 0.066(5) -0.008(3) -0.016(3) 0.018(3)
C40 0.071(4) 0.054(4) 0.070(4) -0.019(4) 0.009(4) 0.031(4)
C41 0.042(3) 0.057(4) 0.044(4) -0.005(3) -0.007(3) 0.017(3)
C42 0.023(3) 0.045(4) 0.054(4) -0.012(3) 0.001(3) 0.010(3)
C43 0.052(4) 0.032(4) 0.088(4) -0.019(3) -0.033(3) 0.002(3)
C44 0.080(5) 0.035(4) 0.139(6) -0.030(4) -0.022(4) 0.002(4)
C45 0.036(5) 0.045(5) 0.165(5) -0.020(5) -0.014(4) -0.009(4)
C46 0.030(4) 0.038(4) 0.118(5) -0.023(3) -0.008(4) 0.005(4)
C47 0.036(4) 0.044(4) 0.055(4) -0.005(3) -0.006(3) 0.003(3)
C48 0.035(3) 0.052(4) 0.035(4) -0.011(3) -0.003(3) 0.004(3)
C49 0.046(4) 0.058(4) 0.043(4) -0.006(3) 0.002(3) -0.007(3)
C50 0.055(5) 0.109(4) 0.048(6) -0.003(4) 0.001(4) -0.005(4)
C51 0.086(5) 0.095(5) 0.037(5) -0.007(5) 0.015(4) -0.023(4)
C52 0.085(4) 0.130(4) 0.043(5) 0.019(3) 0.013(4) -0.001(4)
C53 0.072(4) 0.066(4) 0.033(4) -0.010(3) 0.004(3) 0.003(3)

loop_
_atom_type_symbol
_atom_type_scat_dispersion_real
_atom_type_scat_dispersion_imag
_atom_type_scat_Cromer_Mann_a1
_atom_type_scat_Cromer_Mann_b1
_atom_type_scat_Cromer_Mann_a2
_atom_type_scat_Cromer_Mann_b2
_atom_type_scat_Cromer_Mann_a3
_atom_type_scat_Cromer_Mann_b3
_atom_type_scat_Cromer_Mann_a4
_atom_type_scat_Cromer_Mann_b4
_atom_type_scat_Cromer_Mann_c
_atom_type_scat_source
'C   ' 0.0020 0.0020 2.3100 20.8439 1.0200 10.2075 1.5886 0.5687 0.8650 51.6512 0.2156 International_Tables_Vol_IV_Table_2.2B
'H   ' 0.0000 0.0000 0.4930 10.5109 0.3229 26.1257 0.1402 3.1424 0.0408 57.7997 0.0030 International_Tables_Vol_IV_Table_2.2B
'B   ' 0.0000 0.0010 2.0545 23.2185 1.3326 1.0210 1.0979 60.3498 0.7068 0.1403 -0.1932 International_Tables_Vol_IV_Table_2.2B
'F   ' 0.0140 0.0100 3.5392 10.2825 2.6412 4.2944 1.5170 0.2615 1.0243 26.1476 0.2776 International_Tables_Vol_IV_Table_2.2B
'Na  ' 0.0300 0.0250 4.7626 3.2850 3.1736 8.8422 1.2674 0.3136 1.1128 129.4240 0.6760 International_Tables_Vol_IV_Table_2.2B
'N   ' 0.0040 0.0030 12.2126 0.0057 3.1322 9.8933 2.0125 28.9975 1.1663 0.5826 -11.5290 International_Tables_Vol_IV_Table_2.2B
'O   ' 0.0080 0.0060 3.0485 13.2771 2.2868 5.7011 1.5463 0.3239 0.8670 32.9089 0.2508 International_Tables_Vol_IV_Table_2.2B
'Cl  ' 0.1320 0.1590 11.4604 0.0104 7.1964 1.1662 6.2556 18.5194 1.6455 47.7784 -9.5574 International_Tables_Vol_IV_Table_2.2B

loop_
_geom_angle_atom_site_label_1
_geom_angle_site_symmetry_1
_geom_angle_atom_site_label_2
_geom_angle_site_symmetry_2
_geom_angle_atom_site_label_3
_geom_angle_site_symmetry_3
_geom_angle
_geom_angle_publ_flag
C6 . N1 . C4 . 120.6(7) yes
C6 . N1 . C1 . 125.6(8) yes
C4 . N1 . C1 . 113.8(7) yes
C2 . C1 . O1 . 127.3(8) yes
C2 . C1 . N1 . 106.6(7) yes
O1 . C1 . N1 . 126.0(8) yes
C3 . C2 . C5 2_666 121.8(7) yes
C3 . C2 . C1 . 107.1(7) yes
C5 2_666 C2 . C1 . 131.1(7) yes
C5 . C3 . C4 . 130.2(7) yes
C5 . C3 . C2 . 122.4(7) yes
C4 . C3 . C2 . 107.4(7) yes
O2 . C4 . N1 . 126.9(8) yes
O2 . C4 . C3 . 128.1(8) yes
N1 . C4 . C3 . 105.0(7) yes
H51 . C5 . C2 2_666 122.101 no
H51 . C5 . C3 . 122.103 no
C2 2_666 C5 . C3 . 115.8(7) yes
H62 . C6 . H61 . 109.472 no
H62 . C6 . C7 . 107.830 no
H61 . C6 . C7 . 107.820 no
H62 . C6 . N1 . 107.816 no
H61 . C6 . N1 . 107.815 no
C7 . C6 . N1 . 116.0(2) yes
H72 . C7 . H71 . 109.458 no
H72 . C7 . C8 . 107.768 no
H71 . C7 . C8 . 107.781 no
H72 . C7 . C6 . 107.765 no
H71 . C7 . C6 . 107.787 no
C8 . C7 . C6 . 116.2(2) yes
H82 . C8 . H81 . 109.470 no
H82 . C8 . C109 . 128.597 no
H81 . C8 . C109 . 32.973 no
H82 . C8 . C9 . 107.772 no
H81 . C8 . C9 . 107.803 no
C109 . C8 . C9 . 75.9(13) yes
H82 . C8 . C7 . 107.772 no
H81 . C8 . C7 . 107.789 no
C109 . C8 . C7 . 116.2(2) yes
C9 . C8 . C7 . 116.1(2) yes
H92 . C9 . H91 . 109.460 no
H92 . C9 . C10 . 107.774 no
H91 . C9 . C10 . 107.767 no
H92 . C9 . C8 . 107.789 no
H91 . C9 . C8 . 107.767 no
C10 . C9 . C8 . 116.2(2) yes
H102 . C10 . H101 . 109.463 no
H102 . C10 . C11 . 107.789 no
H101 . C10 . C11 . 107.786 no
H102 . C10 . C9 . 107.799 no
H101 . C10 . C9 . 107.792 no
C11 . C10 . C9 . 116.1(2) yes
H113 . C11 . H112 . 109.468 no
H113 . C11 . H111 . 109.461 no
H112 . C11 . H111 . 109.429 no
H113 . C11 . C10 . 109.499 no
H112 . C11 . C10 . 109.478 no
H111 . C11 . C10 . 109.474 no
H1092 . C109 . H1091 . 109.456 no
H1092 . C109 . H81 . 69.095 no
H1091 . C109 . H81 . 107.470 no
H1092 . C109 . C110 . 107.792 no
H1091 . C109 . C110 . 107.791 no
H81 . C109 . C110 . 143.290 no
H1092 . C109 . C8 . 107.782 no
H1091 . C109 . C8 . 107.778 no
H81 . C109 . C8 . 41.409 no
C110 . C109 . C8 . 116.1(2) yes
H1102 . C110 . H1101 . 109.475 no
H1102 . C110 . C111 . 107.788 no
H1101 . C110 . C111 . 107.783 no
H1102 . C110 . C109 . 107.821 no
H1101 . C110 . C109 . 107.813 no
C111 . C110 . C109 . 116.1(2) yes
H1113 . C111 . H1112 . 109.446 no
H1113 . C111 . H1111 . 109.457 no
H1112 . C111 . H1111 . 109.439 no
H1113 . C111 . C110 . 109.488 no
H1112 . C111 . C110 . 109.477 no
H1111 . C111 . C110 . 109.489 no
O3 . C12 . C21 . 114.7(9) yes
O3 . C12 . C13 . 123.0(9) yes
C21 . C12 . C13 . 122.3(9) yes
H131 . C13 . C14 . 120.692 no
H131 . C13 . C12 . 120.690 no
C14 . C13 . C12 . 118.6(9) yes
H141 . C14 . C15 . 118.850 no
H141 . C14 . C13 . 118.849 no
C15 . C14 . C13 . 122.3(9) yes
H151 . C15 . C16 . 120.611 no
H151 . C15 . C14 . 120.614 no
C16 . C15 . C14 . 118.8(9) yes
C21 . C16 . C17 . 117.3(9) yes
C21 . C16 . C15 . 120.0(9) yes
C17 . C16 . C15 . 122.7(9) yes
C18 . C17 . O7 2_666 126.5(9) yes
C18 . C17 . C16 . 121.6(9) yes
O7 2_666 C17 . C16 . 111.8(8) yes
H181 . C18 . C19 . 119.867 no
H181 . C18 . C17 . 119.873 no
C19 . C18 . C17 . 120.3(9) yes
H191 . C19 . C20 . 118.936 no
H191 . C19 . C18 . 118.936 no
C20 . C19 . C18 . 122.1(9) yes
H201 . C20 . C21 . 120.362 no
H201 . C20 . C19 . 120.364 no
C21 . C20 . C19 . 119.3(9) yes
C12 . C21 . C20 . 122.5(8) yes
C12 . C21 . C16 . 118.0(8) yes
C20 . C21 . C16 . 119.4(8) yes
C22 . O3 . C12 . 119.7(8) yes
H222 . C22 . H221 . 109.470 no
H222 . C22 . C23 . 109.714 no
H221 . C22 . C23 . 109.713 no
H222 . C22 . O3 . 109.712 no
H221 . C22 . O3 . 109.711 no
C23 . C22 . O3 . 108.5(9) yes
H232 . C23 . H231 . 109.467 no
H232 . C23 . O4 . 109.186 no
H231 . C23 . O4 . 109.187 no
H232 . C23 . C22 . 109.187 no
H231 . C23 . C22 . 109.186 no
O4 . C23 . C22 . 110.6(8) yes
C24 . O4 . C23 . 115.6(10) yes
H242 . C24 . H241 . 109.464 no
H242 . C24 . C25 . 109.671 no
H241 . C24 . C25 . 109.657 no
H242 . C24 . O4 . 109.674 no
H241 . C24 . O4 . 109.665 no
C25 . C24 . O4 . 108.7(11) yes
H252 . C25 . H251 . 109.466 no
H252 . C25 . O5 . 109.550 no
H251 . C25 . O5 . 109.544 no
H252 . C25 . C24 . 109.524 no
H251 . C25 . C24 . 109.522 no
O5 . C25 . C24 . 109.2(11) yes
C26 . O5 . C25 . 111.4(11) yes
H262 . C26 . H261 . 109.471 no
H262 . C26 . C27 . 109.693 no
H261 . C26 . C27 . 109.697 no
H262 . C26 . O5 . 109.703 no
H261 . C26 . O5 . 109.706 no
C27 . C26 . O5 . 108.6(10) yes
H272 . C27 . H271 . 109.466 no
H272 . C27 . O6 . 109.268 no
H271 . C27 . O6 . 109.267 no
H272 . C27 . C26 . 109.271 no
H271 . C27 . C26 . 109.267 no
O6 . C27 . C26 . 110.3(10) yes
C28 . O6 . C27 . 115.2(10) yes
H282 . C28 . H281 . 109.460 no
H282 . C28 . C29 . 109.222 no
H281 . C28 . C29 . 109.218 no
H282 . C28 . O6 . 109.224 no
H281 . C28 . O6 . 109.219 no
C29 . C28 . O6 . 110.5(9) yes
H292 . C29 . H291 . 109.461 no
H292 . C29 . O7 . 110.122 no
H291 . C29 . O7 . 110.116 no
H292 . C29 . C28 . 110.121 no
H291 . C29 . C28 . 110.118 no
O7 . C29 . C28 . 106.9(10) yes
C17 2_666 O7 . C29 . 115.7(8) yes
C48 . B1 . C42 . 108.1(6) yes
C48 . B1 . C36 . 110.4(6) yes
C42 . B1 . C36 . 108.9(6) yes
C48 . B1 . C30 . 109.2(6) yes
C42 . B1 . C30 . 111.0(6) yes
C36 . B1 . C30 . 109.3(6) yes
C35 . C30 . C31 . 115.3(5) yes
C35 . C30 . B1 . 124.9(6) yes
C31 . C30 . B1 . 119.8(5) yes
H311 . C31 . C32 . 119.009 no
H311 . C31 . C30 . 119.008 no
C32 . C31 . C30 . 122.0(6) yes
C54 . C32 . C33 . 122.3(6) yes
C54 . C32 . C31 . 116.6(5) yes
C33 . C32 . C31 . 121.1(6) yes
H331 . C33 . C34 . 120.935 no
H331 . C33 . C32 . 120.935 no
C34 . C33 . C32 . 118.1(6) yes
C55 . C34 . C35 . 121.5(6) yes
C55 . C34 . C33 . 118.2(6) yes
C35 . C34 . C33 . 120.4(7) yes
H351 . C35 . C34 . 118.445 no
H351 . C35 . C30 . 118.444 no
C34 . C35 . C30 . 123.1(6) yes
C41 . C36 . C37 . 116.3(5) yes
C41 . C36 . B1 . 121.5(6) yes
C37 . C36 . B1 . 122.2(6) yes
H371 . C37 . C38 . 119.586 no
H371 . C37 . C36 . 119.587 no
C38 . C37 . C36 . 120.8(6) yes
C56 . C38 . C39 . 118.2(6) yes
C56 . C38 . C37 . 119.6(5) yes
C39 . C38 . C37 . 122.2(6) yes
H391 . C39 . C40 . 121.268 no
H391 . C39 . C38 . 121.267 no
C40 . C39 . C38 . 117.5(6) yes
C57 . C40 . C41 . 119.7(6) yes
C57 . C40 . C39 . 119.0(7) yes
C41 . C40 . C39 . 121.3(7) yes
H411 . C41 . C36 . 119.114 no
H411 . C41 . C40 . 119.117 no
C36 . C41 . C40 . 121.8(6) yes
C47 . C42 . C43 . 114.8(6) yes
C47 . C42 . B1 . 124.1(6) yes
C43 . C42 . B1 . 120.9(6) yes
H431 . C43 . C44 . 119.613 no
H431 . C43 . C42 . 119.613 no
C44 . C43 . C42 . 120.8(7) yes
C58 . C44 . C45 . 118.3(7) yes
C58 . C44 . C43 . 118.3(7) yes
C45 . C44 . C43 . 123.2(8) yes
H451 . C45 . C46 . 120.989 no
H451 . C45 . C44 . 120.989 no
C46 . C45 . C44 . 118.0(7) yes
C59 . C46 . C47 . 120.3(6) yes
C59 . C46 . C45 . 121.7(7) yes
C47 . C46 . C45 . 118.0(7) yes
H471 . C47 . C42 . 117.500 no
H471 . C47 . C46 . 117.500 no
C42 . C47 . C46 . 125.0(6) yes
C53 . C48 . C49 . 115.1(6) yes
C53 . C48 . B1 . 121.7(6) yes
C49 . C48 . B1 . 123.0(6) yes
H491 . C49 . C50 . 119.181 no
H491 . C49 . C48 . 119.182 no
C50 . C49 . C48 . 121.6(6) yes
C60 . C50 . C51 . 119.3(7) yes
C60 . C50 . C49 . 120.2(6) yes
C51 . C50 . C49 . 120.5(8) yes
H511 . C51 . C52 . 121.001 no
H511 . C51 . C50 . 120.999 no
C52 . C51 . C50 . 118.0(8) yes
C61 . C52 . C53 . 118.5(6) yes
C61 . C52 . C51 . 119.4(7) yes
C53 . C52 . C51 . 122.1(8) yes
H531 . C53 . C52 . 118.779 no
H531 . C53 . C48 . 118.776 no
C52 . C53 . C48 . 122.4(7) yes
F42 . C60 . F41 . 101.1(11) yes
F42 . C60 . F40 . 113.0(11) yes
F41 . C60 . F40 . 102.5(11) yes
F42 . C60 . F39 . 73.9(12) yes
F41 . C60 . F39 . 135.4(10) yes
F40 . C60 . F39 . 46.4(10) yes
F42 . C60 . F38 . 132.2(11) yes
F41 . C60 . F38 . 44.6(11) yes
F40 . C60 . F38 . 61.9(12) yes
F39 . C60 . F38 . 106.4(12) yes
F42 . C60 . F37 . 38.7(11) yes
F41 . C60 . F37 . 63.8(12) yes
F40 . C60 . F37 . 129.2(10) yes
F39 . C60 . F37 . 107.8(12) yes
F38 . C60 . F37 . 104.0(13) yes
F42 . C60 . C50 . 111.3(8) yes
F41 . C60 . C50 . 112.9(8) yes
F40 . C60 . C50 . 115.0(8) yes
F39 . C60 . C50 . 109.9(8) yes
F38 . C60 . C50 . 113.0(8) yes
F37 . C60 . C50 . 115.2(8) yes
C109 . H81 . C8 . 105.617 no

loop_
_geom_bond_atom_site_label_1
_geom_bond_site_symmetry_1
_geom_bond_atom_site_label_2
_geom_bond_site_symmetry_2
_geom_bond_distance
_geom_bond_publ_flag
N1 . C6 . 1.474(11) yes
N1 . C4 . 1.397(12) yes
N1 . C1 . 1.360(12) yes
C1 . C2 . 1.500(12) yes
C1 . O1 . 1.22(1) yes
C2 . C3 . 1.418(11) yes
C2 . C5 2_666 1.363(12) yes
C3 . C5 . 1.367(12) yes
C3 . C4 . 1.508(12) yes
C4 . O2 . 1.19(1) yes
C5 . H51 . 1.000 no
C6 . H62 . 1.000 no
C6 . H61 . 1.000 no
C6 . C7 . 1.486(12) yes
C7 . H72 . 1.000 no
C7 . H71 . 1.000 no
C7 . C8 . 1.492(12) yes
C8 . H82 . 1.000 no
C8 . H81 . 1.000 no
C8 . C109 . 1.456(17) yes
C8 . C9 . 1.498(15) yes
C9 . H92 . 1.000 no
C9 . H91 . 1.000 no
C9 . C10 . 1.506(17) yes
C10 . H102 . 1.000 no
C10 . H101 . 1.000 no
C10 . C11 . 1.509(18) yes
C11 . H113 . 1.000 no
C11 . H112 . 1.000 no
C11 . H111 . 1.000 no
C109 . H1092 . 1.000 no
C109 . H1091 . 1.000 no
C109 . H81 . 0.823 no
C109 . C110 . 1.457(18) yes
C110 . H1102 . 1.000 no
C110 . H1101 . 1.000 no
C110 . C111 . 1.509(19) yes
C111 . H1113 . 1.000 no
C111 . H1112 . 1.000 no
C111 . H1111 . 1.000 no
C12 . O3 . 1.359(12) yes
C12 . C21 . 1.408(13) yes
C12 . C13 . 1.374(14) yes
C13 . H131 . 1.000 no
C13 . C14 . 1.412(14) yes
C14 . H141 . 1.000 no
C14 . C15 . 1.373(14) yes
C15 . H151 . 1.000 no
C15 . C16 . 1.427(15) yes
C16 . C21 . 1.430(13) yes
C16 . C17 . 1.431(13) yes
C17 . C18 . 1.339(14) yes
C17 . O7 2_666 1.399(12) yes
C18 . H181 . 1.000 no
C18 . C19 . 1.384(14) yes
C19 . H191 . 1.000 no
C19 . C20 . 1.362(14) yes
C20 . H201 . 1.000 no
C20 . C21 . 1.417(13) yes
O3 . C22 . 1.431(12) yes
C22 . H222 . 1.000 no
C22 . H221 . 1.000 no
C22 . C23 . 1.495(17) yes
C23 . H232 . 1.000 no
C23 . H231 . 1.000 no
C23 . O4 . 1.432(15) yes
O4 . C24 . 1.441(16) yes
C24 . H242 . 1.000 no
C24 . H241 . 1.000 no
C24 . C25 . 1.47(2) yes
C25 . H252 . 1.000 no
C25 . H251 . 1.000 no
C25 . O5 . 1.391(18) yes
O5 . C26 . 1.416(17) yes
C26 . H262 . 1.000 no
C26 . H261 . 1.000 no
C26 . C27 . 1.45(2) yes
C27 . H272 . 1.000 no
C27 . H271 . 1.000 no
C27 . O6 . 1.472(17) yes
O6 . C28 . 1.437(16) yes
C28 . H282 . 1.000 no
C28 . H281 . 1.000 no
C28 . C29 . 1.496(17) yes
C29 . H292 . 1.000 no
C29 . H291 . 1.000 no
C29 . O7 . 1.419(12) yes
B1 . C48 . 1.636(12) yes
B1 . C42 . 1.645(11) yes
B1 . C36 . 1.649(11) yes
B1 . C30 . 1.650(12) yes
C30 . C35 . 1.399(8) yes
C30 . C31 . 1.393(8) yes
C31 . H311 . 1.000 no
C31 . C32 . 1.415(9) yes
C32 . C54 . 1.503(9) yes
C32 . C33 . 1.359(9) yes
C33 . H331 . 1.000 no
C33 . C34 . 1.40(1) yes
C34 . C55 . 1.491(11) yes
C34 . C35 . 1.380(9) yes
C35 . H351 . 1.000 no
C36 . C41 . 1.373(9) yes
C36 . C37 . 1.417(8) yes
C37 . H371 . 1.000 no
C37 . C38 . 1.380(9) yes
C38 . C56 . 1.492(11) yes
C38 . C39 . 1.38(1) yes
C39 . H391 . 1.000 no
C39 . C40 . 1.36(1) yes
C40 . C57 . 1.489(12) yes
C40 . C41 . 1.41(1) yes
C41 . H411 . 1.000 no
C42 . C47 . 1.37(1) yes
C42 . C43 . 1.417(9) yes
C43 . H431 . 1.000 no
C43 . C44 . 1.378(11) yes
C44 . C58 . 1.492(12) yes
C44 . C45 . 1.360(12) yes
C45 . H451 . 1.000 no
C45 . C46 . 1.397(12) yes
C46 . C59 . 1.469(12) yes
C46 . C47 . 1.405(11) yes
C47 . H471 . 1.000 no
C48 . C53 . 1.421(9) yes
C48 . C49 . 1.40(1) yes
C49 . H491 . 1.000 no
C49 . C50 . 1.427(12) yes
C50 . C60 . 1.491(13) yes
C50 . C51 . 1.373(11) yes
C51 . H511 . 1.000 no
C51 . C52 . 1.382(11) yes
C52 . C61 . 1.500(13) yes
C52 . C53 . 1.361(11) yes
C53 . H531 . 1.000 no
C60 . F42 . 1.33(2) yes
C60 . F41 . 1.35(2) yes
C60 . F40 . 1.315(18) yes
C60 . F39 . 1.39(3) yes
C60 . F38 . 1.39(3) yes
C60 . F37 . 1.23(2) yes
